data_7214515
loop_
_publ_author_name
'Baldrighi, Michele'
'Bartesaghi, Davide'
'Cavallo, Gabriella'
'Chierotti, Michele R.'
'Gobetto, Roberto'
'Metrangolo, Pierangelo'
'Pilati, Tullio'
'Resnati, Giuseppe'
'Terraneo, Giancarlo'

_publ_section_title
;
 Polymorphs and co-crystals of haloprogin: an antifungal agent
;
_journal_issue 26
_journal_name_full CrystEngComm
_journal_page_first 5897
_journal_paper_doi 10.1039/c4ce00367e
_journal_volume 16
_journal_year 2014
_chemical_formula_moiety 'C9 H3 Cl3 I O'
_chemical_formula_sum 'C9 H3 Cl3 I O'
_chemical_formula_weight 360.36
_chemical_name_systematic
; 
 ? 
;
_space_group_crystal_system monoclinic
_space_group_IT_number 15
_space_group_name_Hall '-C 2yc'
_space_group_name_H-M_alt 'C 1 2/c 1'
_symmetry_space_group_name_Hall '-C 2yc'
_symmetry_space_group_name_H-M 'C 1 2/c 1'
_atom_sites_solution_hydrogens geom
_atom_sites_solution_primary direct
_atom_sites_solution_secondary difmap
_audit_creation_method SHELXL-97
_cell_angle_alpha 90.00
_cell_angle_beta 107.050(5)
_cell_angle_gamma 90.00
_cell_formula_units_Z 8
_cell_length_a 31.100(5)
_cell_length_b 5.3807(7)
_cell_length_c 13.861(2)
_cell_measurement_reflns_used 885
_cell_measurement_temperature 296(2)
_cell_measurement_theta_max 27.19
_cell_measurement_theta_min 3.85
_cell_volume 2217.6(6)
_computing_cell_refinement 'Bruker SAINT'
_computing_data_collection 'Bruker SMART'
_computing_data_reduction 'Bruker SAINT'
_computing_molecular_graphics
;
ORTEP-3 (Farrugia, L.J. (1997) Jour. Appl. Cryst. 30, 565)
Mercury (Macrae, C. F., Edgington, P. R., McCabe, P., Pidcock, E., 
Shields, G. P., Taylor, R., Towler, M. & van de Streek, J. (2006). 
J. Appl. Cryst. 39, 453-457
;
_computing_publication_material SHELXL-97
_computing_structure_refinement 'SHELXL-97 (Sheldrick, G. M. (2008). Acta Cryst. A64, 112-122)'
_computing_structure_solution 'SHELXS (Sheldrick, G. M. (2008). Acta Cryst. A64, 112-122)'
_diffrn_ambient_temperature 296(2)
_diffrn_measured_fraction_theta_full 0.835
_diffrn_measured_fraction_theta_max 0.835
_diffrn_measurement_device_type 'Bruker APEX-II CCD'
_diffrn_measurement_method '\f and \w scans'
_diffrn_radiation_monochromator graphite
_diffrn_radiation_source 'fine-focus sealed tube'
_diffrn_radiation_type MoK\a
_diffrn_radiation_wavelength 0.71073
_diffrn_reflns_av_R_equivalents 0.2267
_diffrn_reflns_av_sigmaI/netI 0.1285
_diffrn_reflns_limit_h_max 32
_diffrn_reflns_limit_h_min -31
_diffrn_reflns_limit_k_max 6
_diffrn_reflns_limit_k_min -6
_diffrn_reflns_limit_l_max 9
_diffrn_reflns_limit_l_min -16
_diffrn_reflns_number 2364
_diffrn_reflns_theta_full 24.99
_diffrn_reflns_theta_max 24.99
_diffrn_reflns_theta_min 2.74
_exptl_absorpt_coefficient_mu 3.572
_exptl_absorpt_correction_type none
_exptl_crystal_density_diffrn 2.159
_exptl_crystal_density_method 'not measured'
_exptl_crystal_description needle
_exptl_crystal_F_000 1352
_exptl_crystal_size_max 0.37
_exptl_crystal_size_mid 0.09
_exptl_crystal_size_min 0.07
_refine_diff_density_max 4.982
_refine_diff_density_min -1.631
_refine_diff_density_rms 0.439
_refine_ls_extinction_coef 0.0008(6)
_refine_ls_extinction_expression Fc^*^=kFc[1+0.001xFc^2^\l^3^/sin(2\q)]^-1/4^
_refine_ls_extinction_method SHELXL
_refine_ls_goodness_of_fit_ref 1.044
_refine_ls_hydrogen_treatment noref
_refine_ls_matrix_type full
_refine_ls_number_parameters 128
_refine_ls_number_reflns 1634
_refine_ls_number_restraints 0
_refine_ls_restrained_S_all 1.044
_refine_ls_R_factor_all 0.1436
_refine_ls_R_factor_gt 0.1236
_refine_ls_shift/su_max 0.000
_refine_ls_shift/su_mean 0.000
_refine_ls_structure_factor_coef Fsqd
_refine_ls_weighting_details 'calc w=1/[\s^2^(Fo^2^)+(0.2000P)^2^] where P=(Fo^2^+2Fc^2^)/3'
_refine_ls_weighting_scheme calc
_refine_ls_wR_factor_gt 0.2744
_refine_ls_wR_factor_ref 0.2992
_reflns_number_gt 1041
_reflns_number_total 1634
_reflns_threshold_expression 'I > 2\s(I)'
_cod_data_source_file c4ce00367e2.cif
_cod_data_source_block db27_a
_cod_depositor_comments 'Adding full bibliography for 7214510--7214515.cif.'
_cod_original_cell_volume 2217.5(6)
_cod_database_code 7214515

loop_
_symmetry_equiv_pos_as_xyz
'x, y, z'
'-x, y, -z+1/2'
'x+1/2, y+1/2, z'
'-x+1/2, y+1/2, -z+1/2'
'-x, -y, -z'
'x, -y, z-1/2'
'-x+1/2, -y+1/2, -z'
'x+1/2, -y+1/2, z-1/2'

loop_
_atom_site_label
_atom_site_type_symbol
_atom_site_fract_x
_atom_site_fract_y
_atom_site_fract_z
_atom_site_U_iso_or_equiv
_atom_site_adp_type
_atom_site_occupancy
_atom_site_symmetry_multiplicity
_atom_site_calc_flag
_atom_site_refinement_flags
I1 I 0.55316(4) 0.50208(16) 0.38794(7) 0.0562(7) Uani 1 1 d .
Cl1 Cl 0.35308(15) -0.1229(7) 0.0547(3) 0.0617(13) Uani 1 1 d .
Cl2 Cl 0.25968(16) 0.6279(8) 0.1485(3) 0.0692(14) Uani 1 1 d .
Cl3 Cl 0.32934(17) 0.6467(7) 0.3686(3) 0.0656(13) Uani 1 1 d .
C1 C 0.5038(5) 0.256(3) 0.3816(9) 0.048(4) Uani 1 1 d .
C2 C 0.4755(5) 0.108(3) 0.3725(9) 0.044(4) Uani 1 1 d .
C3 C 0.4414(6) -0.086(3) 0.3585(10) 0.064(5) Uani 1 1 d .
H3A H 0.4560 -0.2469 0.3700 0.077 Uiso 1 1 calc R
H3B H 0.4252 -0.0638 0.4080 0.077 Uiso 1 1 calc R
O1 O 0.4100(4) -0.0814(18) 0.2596(7) 0.053(3) Uani 1 1 d .
C4 C 0.3760(5) 0.093(2) 0.2375(9) 0.043(4) Uani 1 1 d .
C5 C 0.3468(5) 0.090(2) 0.1417(10) 0.046(4) Uani 1 1 d .
C6 C 0.3105(5) 0.253(2) 0.1164(9) 0.050(4) Uani 1 1 d .
H6 H 0.2902 0.2461 0.0520 0.060 Uiso 1 1 calc R
C7 C 0.3040(5) 0.422(3) 0.1835(10) 0.050(4) Uani 1 1 d .
C8 C 0.3345(5) 0.436(2) 0.2795(10) 0.042(4) Uani 1 1 d .
C9 C 0.3714(5) 0.269(2) 0.3059(9) 0.049(4) Uani 1 1 d .
H9 H 0.3924 0.2791 0.3692 0.059 Uiso 1 1 calc R

loop_
_atom_site_aniso_label
_atom_site_aniso_U_11
_atom_site_aniso_U_22
_atom_site_aniso_U_33
_atom_site_aniso_U_23
_atom_site_aniso_U_13
_atom_site_aniso_U_12
I1 0.0724(12) 0.0509(9) 0.0403(8) -0.0048(4) 0.0086(6) -0.0034(4)
Cl1 0.085(3) 0.054(2) 0.0379(18) -0.0120(16) 0.0053(19) 0.004(2)
Cl2 0.076(3) 0.056(2) 0.069(3) 0.0073(19) 0.010(2) 0.016(2)
Cl3 0.096(4) 0.046(2) 0.056(2) -0.0135(16) 0.024(2) 0.0032(19)
C1 0.050(10) 0.056(8) 0.032(6) 0.014(6) 0.000(6) 0.010(7)
C2 0.055(11) 0.041(7) 0.031(6) 0.009(6) 0.004(6) 0.010(7)
C3 0.105(17) 0.041(8) 0.042(9) 0.013(6) 0.018(9) 0.005(8)
O1 0.072(8) 0.043(5) 0.037(5) 0.000(4) 0.004(5) 0.012(5)
C4 0.066(11) 0.022(5) 0.040(7) 0.007(5) 0.015(7) 0.004(6)
C5 0.069(11) 0.030(6) 0.037(7) 0.003(5) 0.014(7) -0.002(6)
C6 0.077(12) 0.036(7) 0.033(6) 0.003(5) 0.008(7) -0.002(6)
C7 0.067(11) 0.039(6) 0.041(7) 0.001(6) 0.011(7) -0.016(7)
C8 0.060(10) 0.024(5) 0.037(7) 0.003(5) 0.006(7) -0.010(6)
C9 0.079(12) 0.034(6) 0.025(6) -0.002(5) -0.001(6) -0.006(7)

loop_
_atom_type_symbol
_atom_type_description
_atom_type_scat_dispersion_real
_atom_type_scat_dispersion_imag
_atom_type_scat_source
C C 0.0033 0.0016 'International Tables Vol C Tables 4.2.6.8 and 6.1.1.4'
H H 0.0000 0.0000 'International Tables Vol C Tables 4.2.6.8 and 6.1.1.4'
O O 0.0106 0.0060 'International Tables Vol C Tables 4.2.6.8 and 6.1.1.4'
Cl Cl 0.1484 0.1585 'International Tables Vol C Tables 4.2.6.8 and 6.1.1.4'
I I -0.4742 1.8119 'International Tables Vol C Tables 4.2.6.8 and 6.1.1.4'

loop_
_geom_angle_atom_site_label_1
_geom_angle_atom_site_label_2
_geom_angle_atom_site_label_3
_geom_angle
C2 C1 I1 175.7(14)
C1 C2 C3 177.3(19)
O1 C3 C2 112.4(12)
O1 C3 H3A 109.1
C2 C3 H3A 109.1
O1 C3 H3B 109.1
C2 C3 H3B 109.1
H3A C3 H3B 107.9
C4 O1 C3 119.1(12)
C5 C4 C9 119.9(13)
C5 C4 O1 117.1(12)
C9 C4 O1 122.9(11)
C4 C5 C6 119.8(13)
C4 C5 Cl1 120.4(11)
C6 C5 Cl1 119.7(10)
C7 C6 C5 121.4(12)
C7 C6 H6 119.3
C5 C6 H6 119.3
C6 C7 C8 119.7(15)
C6 C7 Cl2 120.3(11)
C8 C7 Cl2 120.0(12)
C7 C8 C9 119.1(14)
C7 C8 Cl3 122.7(12)
C9 C8 Cl3 118.1(9)
C4 C9 C8 119.9(11)
C4 C9 H9 120.1
C8 C9 H9 120.1

loop_
_geom_bond_atom_site_label_1
_geom_bond_atom_site_label_2
_geom_bond_distance
I1 C1 2.010(17)
Cl1 C5 1.717(14)
Cl2 C7 1.724(17)
Cl3 C8 1.720(14)
C1 C2 1.17(2)
C2 C3 1.46(2)
C3 O1 1.431(16)
C3 H3A 0.9700
C3 H3B 0.9700
O1 C4 1.380(17)
C4 C5 1.372(18)
C4 C9 1.379(19)
C5 C6 1.39(2)
C6 C7 1.36(2)
C6 H6 0.9300
C7 C8 1.392(19)
C8 C9 1.41(2)
C9 H9 0.9300

loop_
_geom_torsion_atom_site_label_1
_geom_torsion_atom_site_label_2
_geom_torsion_atom_site_label_3
_geom_torsion_atom_site_label_4
_geom_torsion
I1 C1 C2 C3 27(43)
C1 C2 C3 O1 -80(31)
C2 C3 O1 C4 -78.7(19)
C3 O1 C4 C5 179.9(14)
C3 O1 C4 C9 2(2)
C9 C4 C5 C6 -5(2)
O1 C4 C5 C6 176.8(14)
C9 C4 C5 Cl1 178.2(12)
O1 C4 C5 Cl1 0.1(19)
C4 C5 C6 C7 2(2)
Cl1 C5 C6 C7 179.1(12)
C5 C6 C7 C8 1(2)
C5 C6 C7 Cl2 178.0(11)
C6 C7 C8 C9 -1(2)
Cl2 C7 C8 C9 -178.4(11)
C6 C7 C8 Cl3 179.2(11)
Cl2 C7 C8 Cl3 1.9(18)
C5 C4 C9 C8 5(2)
O1 C4 C9 C8 -177.4(13)
C7 C8 C9 C4 -2(2)
Cl3 C8 C9 C4 178.1(11)
